data_2217254
loop_
_publ_author_name
'Y. W. Xuan'
'W. Wu'
'D. P. Xie'
'N. X. Yuan'

_publ_section_title
;
 Diaquabis(2-carboxybenzoato-\kO)nickel(II)
;
_journal_coeditor_code PV2050
_journal_issue 1
_journal_name_full 'Acta Crystallographica Section E'
_journal_page_first m101
_journal_page_last m101
_journal_paper_doi 10.1107/S1600536807064604
_journal_volume 64
_journal_year 2008
_chemical_formula_iupac '[Ni (C8 H5 O4)2 (H2 O)2]'
_chemical_formula_moiety 'C16 H14 Ni O10'
_chemical_formula_sum 'C16 H14 Ni O10'
_chemical_formula_weight 424.98
_chemical_name_systematic
;
Diaquabis(2-carboxybenzoato-\kO)nickel(II)
;
_space_group_IT_number 14
_symmetry_cell_setting monoclinic
_symmetry_space_group_name_Hall '-P 2ybc'
_symmetry_space_group_name_H-M 'P 1 21/c 1'
_atom_sites_solution_hydrogens geom
_atom_sites_solution_primary direct
_atom_sites_solution_secondary difmap
_audit_creation_method SHELXL-97
_cell_angle_alpha 90.00
_cell_angle_beta 111.99(3)
_cell_angle_gamma 90.00
_cell_formula_units_Z 2
_cell_length_a 8.3601(17)
_cell_length_b 14.439(3)
_cell_length_c 7.1005(14)
_cell_measurement_reflns_used 132
_cell_measurement_temperature 291(2)
_cell_measurement_theta_max 25.1
_cell_measurement_theta_min 2
_cell_volume 794.8(3)
_computing_cell_refinement 'R-AXIS (Rigaku, 1996)'
_computing_data_collection 'R-AXIS (Rigaku, 1996)'
_computing_data_reduction 'R-AXIS (Rigaku, 1996)'
_computing_molecular_graphics 'TEXSAN (Molecular Structure Corporation, 1997)'
_computing_publication_material 'TEXSAN (Molecular Structure Corporation, 1997)'
_computing_structure_refinement 'SHELXL97 (Sheldrick, 1997)'
_computing_structure_solution 'SHELXS97 (Sheldrick, 1997)'
_diffrn_ambient_temperature 291(2)
_diffrn_detector_area_resol_mean 0
_diffrn_measured_fraction_theta_full 0.981
_diffrn_measured_fraction_theta_max 0.981
_diffrn_measurement_device_type 'Rigaku R-AXIS-IV'
_diffrn_measurement_method 'Oscillation  frames'
_diffrn_radiation_monochromator graphite
_diffrn_radiation_source 'fine-focus sealed tube'
_diffrn_radiation_type MoK\a
_diffrn_radiation_wavelength 0.71073
_diffrn_reflns_av_R_equivalents 0.0298
_diffrn_reflns_av_sigmaI/netI 0.0299
_diffrn_reflns_limit_h_max 9
_diffrn_reflns_limit_h_min -10
_diffrn_reflns_limit_k_max 17
_diffrn_reflns_limit_k_min -17
_diffrn_reflns_limit_l_max 8
_diffrn_reflns_limit_l_min 0
_diffrn_reflns_number 2628
_diffrn_reflns_theta_full 25.49
_diffrn_reflns_theta_max 25.49
_diffrn_reflns_theta_min 2.63
_diffrn_standards_decay_% 0
_diffrn_standards_interval_count 0
_diffrn_standards_interval_time 0
_diffrn_standards_number 0
_exptl_absorpt_coefficient_mu 1.280
_exptl_absorpt_correction_T_max 0.8214
_exptl_absorpt_correction_T_min 0.7838
_exptl_absorpt_correction_type multi-scan
_exptl_absorpt_process_details '(SADABS; Sheldrick, 2004)'
_exptl_crystal_colour green
_exptl_crystal_density_diffrn 1.776
_exptl_crystal_density_method 'not measured'
_exptl_crystal_description block
_exptl_crystal_F_000 436
_exptl_crystal_size_max 0.20
_exptl_crystal_size_mid 0.18
_exptl_crystal_size_min 0.16
_refine_diff_density_max 0.295
_refine_diff_density_min -0.380
_refine_ls_extinction_coef 0.094(6)
_refine_ls_extinction_expression Fc^*^=kFc[1+0.001xFc^2^\l^3^/sin(2\q)]^-1/4^
_refine_ls_extinction_method 'SHELXL97 (Sheldrick, 1997)'
_refine_ls_goodness_of_fit_ref 1.071
_refine_ls_hydrogen_treatment mixed
_refine_ls_matrix_type full
_refine_ls_number_parameters 137
_refine_ls_number_reflns 1416
_refine_ls_number_restraints 3
_refine_ls_restrained_S_all 1.070
_refine_ls_R_factor_all 0.0373
_refine_ls_R_factor_gt 0.0347
_refine_ls_shift/su_max 0.000
_refine_ls_shift/su_mean 0.000
_refine_ls_structure_factor_coef Fsqd
_refine_ls_weighting_details 'calc w=1/[\s^2^(Fo^2^)+(0.0412P)^2^+0.5337P] where P=(Fo^2^+2Fc^2^)/3'
_refine_ls_weighting_scheme calc
_refine_ls_wR_factor_gt 0.0823
_refine_ls_wR_factor_ref 0.0896
_reflns_number_gt 1343
_reflns_number_total 1416
_reflns_threshold_expression I>2\s(I)
_cod_data_source_file pv2050.cif
_cod_data_source_block I
_cod_original_sg_symbol_H-M 'P 21/c'
_cod_database_code 2217254
_cod_database_fobs_code 2217254

loop_
_symmetry_equiv_pos_as_xyz
'x, y, z'
'-x, y+1/2, -z+1/2'
'-x, -y, -z'
'x, -y-1/2, z-1/2'

loop_
_atom_site_type_symbol
_atom_site_label
_atom_site_fract_x
_atom_site_fract_y
_atom_site_fract_z
_atom_site_U_iso_or_equiv
_atom_site_adp_type
_atom_site_calc_flag
_atom_site_refinement_flags
_atom_site_occupancy
Ni Ni1 0.0000 0.0000 0.0000 0.0284(2) Uani d S 1
C C1 0.7040(3) 0.16274(19) 0.2060(4) 0.0391(6) Uani d . 1
H H3A 0.7980 0.1236 0.2300 0.047 Uiso calc R 1
C C2 0.5426(3) 0.12637(17) 0.1689(4) 0.0327(6) Uani d . 1
H H2A 0.5285 0.0624 0.1650 0.039 Uiso calc R 1
C C3 0.3998(3) 0.18327(16) 0.1369(3) 0.0266(5) Uani d . 1
C C4 0.4213(3) 0.28095(16) 0.1374(3) 0.0268(5) Uani d . 1
C C5 0.5852(3) 0.31545(18) 0.1721(4) 0.0362(6) Uani d . 1
H H5A 0.6011 0.3792 0.1715 0.043 Uiso calc R 1
C C6 0.7252(3) 0.25758(19) 0.2075(4) 0.0388(6) Uani d . 1
H H4A 0.8338 0.2826 0.2323 0.047 Uiso calc R 1
C C7 0.2857(3) 0.35548(17) 0.1007(4) 0.0328(6) Uani d . 1
C C8 0.2350(3) 0.13200(17) 0.0993(4) 0.0303(5) Uani d . 1
H H3E 0.117(6) 0.2779(15) 0.110(7) 0.094(15) Uiso d D 1
H H5E 0.006(4) 0.063(2) -0.329(5) 0.065(11) Uiso d D 1
H H5F -0.132(5) -0.003(2) -0.378(5) 0.084(15) Uiso d D 1
O O1 0.2296(2) 0.04720(12) 0.0575(3) 0.0388(5) Uani d . 1
O O2 0.1034(2) 0.17147(13) 0.1107(3) 0.0417(5) Uani d . 1
O O3 0.1404(2) 0.33670(13) 0.1202(3) 0.0416(5) Uani d D 1
O O4 0.3147(3) 0.43396(12) 0.0568(3) 0.0461(5) Uani d . 1
O O5 -0.0588(3) 0.02971(16) -0.2854(3) 0.0514(6) Uani d D 1

loop_
_atom_site_aniso_label
_atom_site_aniso_U_11
_atom_site_aniso_U_22
_atom_site_aniso_U_33
_atom_site_aniso_U_12
_atom_site_aniso_U_13
_atom_site_aniso_U_23
Ni1 0.0268(3) 0.0215(3) 0.0385(3) -0.00561(15) 0.0141(2) -0.00150(16)
C1 0.0271(13) 0.0423(15) 0.0479(16) 0.0051(11) 0.0139(11) 0.0009(12)
C2 0.0332(13) 0.0285(12) 0.0370(14) 0.0017(10) 0.0136(11) 0.0003(10)
C3 0.0244(11) 0.0286(12) 0.0264(12) -0.0023(9) 0.0091(9) 0.0009(9)
C4 0.0285(12) 0.0278(12) 0.0244(11) -0.0010(9) 0.0101(9) -0.0014(9)
C5 0.0338(13) 0.0308(12) 0.0417(14) -0.0072(10) 0.0117(11) -0.0015(10)
C6 0.0244(12) 0.0467(15) 0.0450(16) -0.0068(11) 0.0127(11) -0.0037(12)
C7 0.0322(13) 0.0288(13) 0.0327(13) 0.0002(10) 0.0068(10) -0.0029(10)
C8 0.0273(12) 0.0330(13) 0.0311(13) 0.0003(10) 0.0114(10) 0.0026(10)
O1 0.0313(10) 0.0299(9) 0.0567(12) -0.0055(7) 0.0187(9) -0.0027(8)
O2 0.0301(9) 0.0381(10) 0.0631(13) -0.0014(8) 0.0244(9) 0.0017(8)
O3 0.0369(11) 0.0327(10) 0.0602(13) 0.0062(8) 0.0240(9) -0.0020(9)
O4 0.0421(11) 0.0269(9) 0.0613(13) 0.0010(8) 0.0102(9) 0.0052(8)
O5 0.048(13) 0.0511(13) 0.0440(12) -0.0266(11) 0.0147(10) 0.0008(10)

loop_
_atom_type_symbol
_atom_type_description
_atom_type_scat_dispersion_real
_atom_type_scat_dispersion_imag
_atom_type_scat_source
C C 0.0033 0.0016 'International Tables Vol C Tables 4.2.6.8 and 6.1.1.4'
H H 0.0000 0.0000 'International Tables Vol C Tables 4.2.6.8 and 6.1.1.4'
O O 0.0106 0.0060 'International Tables Vol C Tables 4.2.6.8 and 6.1.1.4'
Ni Ni 0.3393 1.1124 'International Tables Vol C Tables 4.2.6.8 and 6.1.1.4'

loop_
_geom_angle_atom_site_label_1
_geom_angle_atom_site_label_2
_geom_angle_atom_site_label_3
_geom_angle_site_symmetry_1
_geom_angle_site_symmetry_3
_geom_angle
O1 Ni1 O1 3 . 180.00
O1 Ni1 O5 3 3 89.20(9)
O1 Ni1 O5 . 3 90.80(9)
O1 Ni1 O5 3 . 90.80(9)
O1 Ni1 O5 . . 89.20(9)
O5 Ni1 O5 3 . 180.00
C2 C1 C6 . . 119.6(2)
C2 C1 H3A . . 120.2
C6 C1 H3A . . 120.2
C1 C2 C3 . . 121.6(2)
C1 C2 H2A . . 119.2
C3 C2 H2A . . 119.2
C2 C3 C4 . . 119.0(2)
C2 C3 C8 . . 114.3(2)
C4 C3 C8 . . 126.7(2)
C5 C4 C3 . . 118.1(2)
C5 C4 C7 . . 113.6(2)
C3 C4 C7 . . 128.3(2)
C6 C5 C4 . . 121.8(2)
C6 C5 H5A . . 119.1
C4 C5 H5A . . 119.1
C1 C6 C5 . . 120.0(2)
C1 C6 H4A . . 120.0
C5 C6 H4A . . 120.0
O4 C7 O3 . . 120.1(2)
O4 C7 C4 . . 119.7(2)
O3 C7 C4 . . 120.1(2)
O1 C8 O2 . . 119.8(2)
O1 C8 C3 . . 118.2(2)
O2 C8 C3 . . 121.9(2)
C8 O1 Ni1 . . 109.8(2)
C7 O3 H3E . . 113(3)
Ni1 O5 H5E . . 123(2)
Ni1 O5 H5F . . 120(3)
H5E O5 H5F . . 113(4)

loop_
_geom_bond_atom_site_label_1
_geom_bond_atom_site_label_2
_geom_bond_site_symmetry_2
_geom_bond_distance
Ni1 O1 3 1.9308(18)
Ni1 O1 . 1.9308(18)
Ni1 O5 3 1.946(2)
Ni1 O5 . 1.946(2)
C1 C2 . 1.378(4)
C1 C6 . 1.380(4)
C1 H3A . 0.9300
C2 C3 . 1.396(3)
C2 H2A . 0.9300
C3 C4 . 1.422(3)
C3 C8 . 1.497(3)
C4 C5 . 1.391(3)
C4 C7 . 1.513(3)
C5 C6 . 1.382(4)
C5 H5A . 0.9300
C6 H4A . 0.9300
C7 O4 . 1.223(3)
C7 O3 . 1.302(3)
C8 O1 . 1.257(3)
C8 O2 . 1.268(3)
O3 H3E . 0.87(2)
O5 H5E . 0.86(2)
O5 H5F . 0.86(2)

loop_
_geom_hbond_atom_site_label_D
_geom_hbond_atom_site_label_H
_geom_hbond_atom_site_label_A
_geom_hbond_site_symmetry_A
_geom_hbond_distance_DH
_geom_hbond_distance_HA
_geom_hbond_distance_DA
_geom_hbond_angle_DHA
O5 H5F O4 2_544 0.86(2) 1.82(2) 2.667(3) 170(5)
O5 H5E O3 4_565 0.86(2) 1.95(2) 2.789(3) 164(4)
O3 H3E O2 . 0.87(2) 1.54(2) 2.403(3) 171(5)
C2 H2A O1 . 0.93 2.33 2.689(3) 102.2
C5 H5A O4 . 0.93 2.36 2.707(3) 101.8

loop_
_geom_torsion_atom_site_label_1
_geom_torsion_atom_site_label_2
_geom_torsion_atom_site_label_3
_geom_torsion_atom_site_label_4
_geom_torsion_site_symmetry_1
_geom_torsion
C6 C1 C2 C3 . -1.4(4)
C1 C2 C3 C4 . 1.7(4)
C1 C2 C3 C8 . -179.9(2)
C2 C3 C4 C5 . -0.6(3)
C8 C3 C4 C5 . -178.9(2)
C2 C3 C4 C7 . 178.1(2)
C8 C3 C4 C7 . -0.1(4)
C3 C4 C5 C6 . -0.7(4)
C7 C4 C5 C6 . -179.6(2)
C2 C1 C6 C5 . 0.1(4)
C4 C5 C6 C1 . 1.0(4)
C5 C4 C7 O4 . 16.9(3)
C3 C4 C7 O4 . -161.9(2)
C5 C4 C7 O3 . -161.5(2)
C3 C4 C7 O3 . 19.7(4)
C2 C3 C8 O1 . -14.6(3)
C4 C3 C8 O1 . 163.7(2)
C2 C3 C8 O2 . 164.6(2)
C4 C3 C8 O2 . -17.1(4)
O2 C8 O1 Ni1 . 4.3(3)
C3 C8 O1 Ni1 . -176.50(16)
O5 Ni1 O1 C8 3 -89.48(18)
O5 Ni1 O1 C8 . 90.52(18)
